data_1569514
loop_
_publ_author_name
'Deziel, Anthony P.'
'Gahlawat, Sahil'
'Hazari, Nilay'
'Hopmann, Kathrin H.'
'Mercado, Brandon Q.'

_publ_section_title
;
 Comparative study of CO<sub>2</sub> insertion into pincer supported
 palladium alkyl and aryl complexes.
;
_journal_issue 30
_journal_name_full 'Chemical science'
_journal_page_first 8164
_journal_page_last 8179
_journal_paper_doi 10.1039/d3sc01459b
_journal_volume 14
_journal_year 2023
_chemical_formula_moiety 'C31 H51 B N2 P2 Pd'
_chemical_formula_sum 'C31 H51 B N2 P2 Pd'
_chemical_formula_weight 630.88
_space_group_crystal_system monoclinic
_space_group_IT_number 14
_space_group_name_Hall '-P 2yn'
_space_group_name_H-M_alt 'P 1 21/n 1'
_atom_sites_solution_hydrogens geom
_atom_sites_solution_primary SHELXT
_atom_sites_solution_secondary difmap
_audit_creation_date 2023-02-20
_audit_creation_method
;
Olex2 1.5
(compiled 2021.12.09 svn.r5202d8cf for OlexSys, GUI svn.r6439)
;
_audit_update_record
;
2023-02-21 deposited with the CCDC.	2023-07-03 downloaded from the CCDC.
;
_cell_angle_alpha 90
_cell_angle_beta 103.790(7)
_cell_angle_gamma 90
_cell_formula_units_Z 4
_cell_length_a 12.9206(9)
_cell_length_b 17.1954(13)
_cell_length_c 14.8970(10)
_cell_measurement_reflns_used 4823
_cell_measurement_temperature 93.15
_cell_measurement_theta_max 29.3000
_cell_measurement_theta_min 1.8600
_cell_volume 3214.3(4)
_computing_cell_refinement 'CrysAlisPro 1.171.41.93a (Rigaku OD, 2020)'
_computing_data_collection 'CrysAlisPro 1.171.41.93a (Rigaku OD, 2020)'
_computing_data_reduction 'CrysAlisPro 1.171.41.93a (Rigaku OD, 2020)'
_computing_molecular_graphics 'Olex2 1.5 (Dolomanov et al., 2009)'
_computing_publication_material 'Olex2 1.5 (Dolomanov et al., 2009)'
_computing_structure_refinement 'SHELXL 2014/7 (Sheldrick, 2015)'
_computing_structure_solution 'SHELXT 2014/5 (Sheldrick, 2014)'
_diffrn_ambient_temperature 93.15
_diffrn_detector 'Hybrid Pixel Array Detector'
_diffrn_detector_area_resol_mean 10.0000
_diffrn_measured_fraction_theta_full 0.969
_diffrn_measured_fraction_theta_max 0.965
_diffrn_measurement_details
;
List of Runs (angles in degrees, time in seconds):

  # Type    Start    End  Width  t~exp~   \w     \q     \k     \f   Frames
#--------------------------------------------------------------------------
  1  \w     15.00  64.00   0.50  116.75    --   20.00  54.00-180.00   98
  2  \w    -74.00 108.00   0.50  116.75    --   20.00  54.00-120.00  364
  3  \w    -74.00 -21.00   0.50  116.75    --   20.00  54.00  90.00  106
  4  \w      2.00  27.00   0.50  116.75    --   20.00  54.00  90.00   50
  5  \w    -55.00 -30.00   0.50  116.75    --   20.00  54.00-150.00   50
  6  \w     13.00  61.00   0.50  116.75    --   20.00  54.00-150.00   96
  7  \w     27.00  52.00   0.50  116.75    --   20.00  54.00  60.00   50
  8  \w    -66.00 -11.00   0.50  116.75    --   20.00  54.00 150.00  110
  9  \w    -15.00  10.00   0.50  116.75    --   20.00  54.00-180.00   50
;
_diffrn_measurement_device 'two-circle diffractometer'
_diffrn_measurement_device_type 'XtaLAB Mini II'
_diffrn_measurement_method '\w scans'
_diffrn_orient_matrix_type 'CrysAlisPro convention (1999,Acta A55,543-557)'
_diffrn_orient_matrix_UB_11 0.0247692000
_diffrn_orient_matrix_UB_12 0.0274050000
_diffrn_orient_matrix_UB_13 -0.0237236000
_diffrn_orient_matrix_UB_21 -0.0441573000
_diffrn_orient_matrix_UB_22 -0.0020861000
_diffrn_orient_matrix_UB_23 -0.0387870000
_diffrn_orient_matrix_UB_31 -0.0250927000
_diffrn_orient_matrix_UB_32 0.0307615000
_diffrn_orient_matrix_UB_33 0.0184097000
_diffrn_radiation_monochromator graphite
_diffrn_radiation_probe x-ray
_diffrn_radiation_type 'Mo K\a'
_diffrn_radiation_wavelength 0.71073
_diffrn_reflns_av_R_equivalents 0.0667
_diffrn_reflns_av_unetI/netI 0.1022
_diffrn_reflns_Laue_measured_fraction_full 0.969
_diffrn_reflns_Laue_measured_fraction_max 0.965
_diffrn_reflns_limit_h_max 16
_diffrn_reflns_limit_h_min -11
_diffrn_reflns_limit_k_max 21
_diffrn_reflns_limit_k_min -21
_diffrn_reflns_limit_l_max 18
_diffrn_reflns_limit_l_min -18
_diffrn_reflns_number 18745
_diffrn_reflns_point_group_measured_fraction_full 0.969
_diffrn_reflns_point_group_measured_fraction_max 0.965
_diffrn_reflns_theta_full 25.242
_diffrn_reflns_theta_max 26.371
_diffrn_reflns_theta_min 1.840
_diffrn_source 'fine-focus sealed X-ray tube'
_diffrn_source_type 'Rigaku (Mo) X-ray Source'
_exptl_absorpt_coefficient_mu 0.699
_exptl_absorpt_correction_T_max 1.00000
_exptl_absorpt_correction_T_min 0.50572
_exptl_absorpt_correction_type multi-scan
_exptl_absorpt_process_details
;
CrysAlisPro 1.171.41.93a (Rigaku Oxford Diffraction, 2020)
Empirical absorption correction using spherical harmonics,
implemented in SCALE3 ABSPACK scaling algorithm.
;
_exptl_crystal_colour colourless
_exptl_crystal_colour_primary colourless
_exptl_crystal_density_diffrn 1.304
_exptl_crystal_description plate
_exptl_crystal_F_000 1328
_exptl_crystal_size_max 0.25
_exptl_crystal_size_mid 0.1
_exptl_crystal_size_min 0.01
_refine_diff_density_max 0.713
_refine_diff_density_min -0.637
_refine_diff_density_rms 0.112
_refine_ls_extinction_method none
_refine_ls_goodness_of_fit_ref 0.998
_refine_ls_hydrogen_treatment constr
_refine_ls_matrix_type full
_refine_ls_number_parameters 346
_refine_ls_number_reflns 6351
_refine_ls_number_restraints 0
_refine_ls_restrained_S_all 0.998
_refine_ls_R_factor_all 0.0882
_refine_ls_R_factor_gt 0.0466
_refine_ls_shift/su_max 0.001
_refine_ls_shift/su_mean 0.000
_refine_ls_structure_factor_coef Fsqd
_refine_ls_weighting_details 'w=1/[\s^2^(Fo^2^)+(0.0277P)^2^] where P=(Fo^2^+2Fc^2^)/3'
_refine_ls_weighting_scheme calc
_refine_ls_wR_factor_gt 0.0777
_refine_ls_wR_factor_ref 0.0871
_reflns_Friedel_coverage 0.000
_reflns_number_gt 4297
_reflns_number_total 6351
_reflns_threshold_expression 'I > 2\s(I)'
_cod_data_source_file d3sc01459b3.cif
_cod_data_source_block mini2-22007
_cod_depositor_comments 'Adding full bibliography for 1569513--1569521.cif.'
_cod_database_code 1569514
_shelx_shelxl_version_number 2014/7
_chemical_oxdiff_formula 'C31 H51 N2 B P2 Pd'
_shelx_space_group_comment
;
The symmetry employed for this shelxl refinement is uniquely defined
by the following loop, which should always be used as a source of
symmetry information in preference to the above space-group names.
They are only intended as comments.
;
_shelx_estimated_absorpt_t_max 0.993
_shelx_estimated_absorpt_t_min 0.845
_olex2_refinement_description
;
1.a Secondary CH2 refined with riding coordinates:
 C1(H1A,H1B), C16(H16A,H16B), C23(H23A,H23B)
1.b Aromatic/amide H refined with riding coordinates:
 C3(H3), C4(H4), C5(H5), C6(H6), C7(H7), C18(H18), C19(H19), C20(H20), C21(H21)
1.c Idealised Me refined as rotating group:
 C9(H9A,H9B,H9C), C10(H10A,H10B,H10C), C11(H11A,H11B,H11C), C13(H13A,H13B,
 H13C), C14(H14A,H14B,H14C), C15(H15A,H15B,H15C), C25(H25A,H25B,H25C), C26(H26A,
 H26B,H26C), C27(H27A,H27B,H27C), C29(H29A,H29B,H29C), C30(H30A,H30B,H30C),
 C31(H31A,H31B,H31C)
;
_olex2_submission_special_instructions 'No special instructions were received'
_oxdiff_exptl_absorpt_empirical_details
;
Empirical correction (ABSPACK) includes:
- Absorption correction using spherical harmonics
- Frame scaling
;
_oxdiff_exptl_absorpt_empirical_full_max 1.465
_oxdiff_exptl_absorpt_empirical_full_min 0.835

loop_
_space_group_symop_operation_xyz
'x, y, z'
'-x+1/2, y+1/2, -z+1/2'
'-x, -y, -z'
'x-1/2, -y-1/2, z-1/2'

loop_
_atom_site_label
_atom_site_type_symbol
_atom_site_fract_x
_atom_site_fract_y
_atom_site_fract_z
_atom_site_U_iso_or_equiv
_atom_site_adp_type
_atom_site_occupancy
_atom_site_site_symmetry_order
_atom_site_calc_flag
_atom_site_refinement_flags_posn
_atom_site_refinement_flags_adp
_atom_site_refinement_flags_occupancy
_atom_site_disorder_assembly
_atom_site_disorder_group
Pd1 Pd 0.56813(2) 0.76832(2) 0.50420(2) 0.01289(9) Uani 1 1 d . . . . .
P1 P 0.38406(8) 0.78826(6) 0.47903(6) 0.0130(2) Uani 1 1 d . . . . .
P2 P 0.73577(8) 0.78931(6) 0.47434(6) 0.0141(2) Uani 1 1 d . . . . .
N1 N 0.4315(2) 0.86500(17) 0.34020(19) 0.0132(7) Uani 1 1 d . . . . .
N2 N 0.6103(2) 0.87338(18) 0.34640(19) 0.0145(7) Uani 1 1 d . . . . .
C1 C 0.6231(3) 0.6939(2) 0.6317(2) 0.0152(9) Uani 1 1 d . . . . .
H1A H 0.6896 0.6687 0.6247 0.018 Uiso 1 1 calc R U . . .
H1B H 0.6446 0.7310 0.6837 0.018 Uiso 1 1 calc R U . . .
C2 C 0.5628(3) 0.6322(2) 0.6660(2) 0.0179(9) Uani 1 1 d . . . . .
C3 C 0.5206(3) 0.6420(2) 0.7450(2) 0.0197(9) Uani 1 1 d . . . . .
H3 H 0.5309 0.6902 0.7771 0.024 Uiso 1 1 calc R U . . .
C4 C 0.4647(3) 0.5830(2) 0.7767(3) 0.0222(10) Uani 1 1 d . . . . .
H4 H 0.4396 0.5913 0.8309 0.027 Uiso 1 1 calc R U . . .
C5 C 0.4451(3) 0.5126(2) 0.7310(3) 0.0234(10) Uani 1 1 d . . . . .
H5 H 0.4049 0.4732 0.7520 0.028 Uiso 1 1 calc R U . . .
C6 C 0.4858(3) 0.5008(2) 0.6532(3) 0.0263(11) Uani 1 1 d . . . . .
H6 H 0.4738 0.4526 0.6210 0.032 Uiso 1 1 calc R U . . .
C7 C 0.5437(3) 0.5587(2) 0.6225(3) 0.0212(10) Uani 1 1 d . . . . .
H7 H 0.5716 0.5487 0.5701 0.025 Uiso 1 1 calc R U . . .
C8 C 0.2915(3) 0.7018(2) 0.4676(2) 0.0161(9) Uani 1 1 d . . . . .
C9 C 0.3445(3) 0.6407(2) 0.4165(3) 0.0218(10) Uani 1 1 d . . . . .
H9A H 0.3489 0.6614 0.3562 0.033 Uiso 1 1 calc R U . . .
H9B H 0.3016 0.5930 0.4075 0.033 Uiso 1 1 calc R U . . .
H9C H 0.4163 0.6290 0.4534 0.033 Uiso 1 1 calc R U . . .
C10 C 0.2868(3) 0.6689(2) 0.5631(2) 0.0211(9) Uani 1 1 d . . . . .
H10A H 0.3593 0.6614 0.6008 0.032 Uiso 1 1 calc R U . . .
H10B H 0.2493 0.6189 0.5549 0.032 Uiso 1 1 calc R U . . .
H10C H 0.2487 0.7055 0.5941 0.032 Uiso 1 1 calc R U . . .
C11 C 0.1784(3) 0.7175(2) 0.4115(2) 0.0226(10) Uani 1 1 d . . . . .
H11A H 0.1475 0.7604 0.4398 0.034 Uiso 1 1 calc R U . . .
H11B H 0.1350 0.6707 0.4105 0.034 Uiso 1 1 calc R U . . .
H11C H 0.1801 0.7316 0.3481 0.034 Uiso 1 1 calc R U . . .
C12 C 0.3562(3) 0.8640(2) 0.5620(2) 0.0176(9) Uani 1 1 d . . . . .
C13 C 0.4131(3) 0.9387(2) 0.5433(2) 0.0207(10) Uani 1 1 d . . . . .
H13A H 0.4893 0.9281 0.5509 0.031 Uiso 1 1 calc R U . . .
H13B H 0.4039 0.9792 0.5870 0.031 Uiso 1 1 calc R U . . .
H13C H 0.3825 0.9564 0.4800 0.031 Uiso 1 1 calc R U . . .
C14 C 0.4086(3) 0.8381(2) 0.6616(2) 0.0235(10) Uani 1 1 d . . . . .
H14A H 0.4027 0.8799 0.7047 0.035 Uiso 1 1 calc R U . . .
H14B H 0.4840 0.8264 0.6665 0.035 Uiso 1 1 calc R U . . .
H14C H 0.3726 0.7915 0.6767 0.035 Uiso 1 1 calc R U . . .
C15 C 0.2376(3) 0.8814(2) 0.5529(3) 0.0256(10) Uani 1 1 d . . . . .
H15A H 0.2042 0.8957 0.4888 0.038 Uiso 1 1 calc R U . . .
H15B H 0.2303 0.9244 0.5941 0.038 Uiso 1 1 calc R U . . .
H15C H 0.2024 0.8350 0.5699 0.038 Uiso 1 1 calc R U . . .
C16 C 0.3354(3) 0.8379(2) 0.3633(2) 0.0165(9) Uani 1 1 d . . . . .
H16A H 0.2967 0.8008 0.3162 0.020 Uiso 1 1 calc R U . . .
H16B H 0.2876 0.8819 0.3681 0.020 Uiso 1 1 calc R U . . .
C17 C 0.4437(3) 0.9135(2) 0.2671(2) 0.0140(9) Uani 1 1 d . . . . .
C18 C 0.3700(3) 0.9527(2) 0.1998(2) 0.0174(9) Uani 1 1 d . . . . .
H18 H 0.2961 0.9509 0.1982 0.021 Uiso 1 1 calc R U . . .
C19 C 0.4077(3) 0.9951(2) 0.1341(2) 0.0201(10) Uani 1 1 d . . . . .
H19 H 0.3587 1.0228 0.0874 0.024 Uiso 1 1 calc R U . . .
C20 C 0.5165(3) 0.9976(2) 0.1359(2) 0.0204(10) Uani 1 1 d . . . . .
H20 H 0.5393 1.0256 0.0891 0.025 Uiso 1 1 calc R U . . .
C21 C 0.5923(3) 0.9601(2) 0.2043(2) 0.0179(9) Uani 1 1 d . . . . .
H21 H 0.6663 0.9632 0.2063 0.021 Uiso 1 1 calc R U . . .
C22 C 0.5546(3) 0.9176(2) 0.2703(2) 0.0146(9) Uani 1 1 d . . . . .
C23 C 0.7232(3) 0.8687(2) 0.3857(2) 0.0163(9) Uani 1 1 d . . . . .
H23A H 0.7511 0.9185 0.4150 0.020 Uiso 1 1 calc R U . . .
H23B H 0.7620 0.8551 0.3381 0.020 Uiso 1 1 calc R U . . .
C24 C 0.8455(3) 0.8277(2) 0.5724(2) 0.0180(9) Uani 1 1 d . . . . .
C25 C 0.7889(3) 0.8875(2) 0.6226(3) 0.0283(11) Uani 1 1 d . . . . .
H25A H 0.7548 0.9276 0.5787 0.042 Uiso 1 1 calc R U . . .
H25B H 0.8414 0.9117 0.6734 0.042 Uiso 1 1 calc R U . . .
H25C H 0.7347 0.8608 0.6474 0.042 Uiso 1 1 calc R U . . .
C26 C 0.9374(3) 0.8702(2) 0.5417(3) 0.0246(10) Uani 1 1 d . . . . .
H26A H 0.9715 0.8343 0.5066 0.037 Uiso 1 1 calc R U . . .
H26B H 0.9902 0.8883 0.5964 0.037 Uiso 1 1 calc R U . . .
H26C H 0.9086 0.9148 0.5028 0.037 Uiso 1 1 calc R U . . .
C27 C 0.8941(3) 0.7621(2) 0.6409(2) 0.0268(10) Uani 1 1 d . . . . .
H27A H 0.8369 0.7340 0.6599 0.040 Uiso 1 1 calc R U . . .
H27B H 0.9425 0.7848 0.6954 0.040 Uiso 1 1 calc R U . . .
H27C H 0.9338 0.7260 0.6107 0.040 Uiso 1 1 calc R U . . .
C28 C 0.7793(3) 0.7045(2) 0.4119(2) 0.0167(9) Uani 1 1 d . . . . .
C29 C 0.6997(3) 0.6975(2) 0.3162(2) 0.0220(10) Uani 1 1 d . . . . .
H29A H 0.6271 0.6923 0.3247 0.033 Uiso 1 1 calc R U . . .
H29B H 0.7173 0.6516 0.2838 0.033 Uiso 1 1 calc R U . . .
H29C H 0.7043 0.7441 0.2795 0.033 Uiso 1 1 calc R U . . .
C30 C 0.7709(3) 0.6284(2) 0.4645(3) 0.0261(10) Uani 1 1 d . . . . .
H30A H 0.8227 0.6294 0.5244 0.039 Uiso 1 1 calc R U . . .
H30B H 0.7858 0.5841 0.4283 0.039 Uiso 1 1 calc R U . . .
H30C H 0.6988 0.6236 0.4743 0.039 Uiso 1 1 calc R U . . .
C31 C 0.8926(3) 0.7125(2) 0.3980(2) 0.0219(10) Uani 1 1 d . . . . .
H31A H 0.8982 0.7609 0.3647 0.033 Uiso 1 1 calc R U . . .
H31B H 0.9084 0.6683 0.3620 0.033 Uiso 1 1 calc R U . . .
H31C H 0.9436 0.7136 0.4583 0.033 Uiso 1 1 calc R U . . .
B1 B 0.5340(3) 0.8388(3) 0.3915(3) 0.0148(10) Uani 1 1 d . . . . .

loop_
_atom_site_aniso_label
_atom_site_aniso_U_11
_atom_site_aniso_U_22
_atom_site_aniso_U_33
_atom_site_aniso_U_23
_atom_site_aniso_U_13
_atom_site_aniso_U_12
Pd1 0.00960(15) 0.01759(17) 0.01171(14) 0.00120(15) 0.00304(10) 0.00027(15)
P1 0.0098(5) 0.0156(6) 0.0138(5) -0.0007(4) 0.0036(4) 0.0002(4)
P2 0.0097(5) 0.0195(6) 0.0136(5) 0.0014(4) 0.0036(4) -0.0002(4)
N1 0.0125(18) 0.0132(18) 0.0142(16) 0.0015(14) 0.0038(13) -0.0004(14)
N2 0.0110(18) 0.0186(19) 0.0136(16) -0.0009(14) 0.0026(13) 0.0024(15)
C1 0.008(2) 0.026(2) 0.0108(19) 0.0057(17) 0.0010(15) -0.0008(18)
C2 0.009(2) 0.027(3) 0.015(2) 0.0003(19) -0.0023(16) 0.0039(19)
C3 0.020(2) 0.023(3) 0.016(2) -0.0020(18) 0.0039(17) 0.0010(19)
C4 0.021(2) 0.029(3) 0.018(2) 0.006(2) 0.0076(18) -0.001(2)
C5 0.020(3) 0.021(3) 0.031(3) 0.005(2) 0.009(2) 0.001(2)
C6 0.030(3) 0.019(3) 0.030(3) -0.003(2) 0.008(2) 0.002(2)
C7 0.018(2) 0.027(3) 0.020(2) 0.000(2) 0.0071(18) 0.004(2)
C8 0.010(2) 0.019(2) 0.019(2) 0.0017(18) 0.0014(16) 0.0005(18)
C9 0.014(2) 0.022(3) 0.028(2) -0.0031(19) 0.0031(18) 0.0009(19)
C10 0.019(2) 0.016(2) 0.029(2) 0.0054(19) 0.0071(18) -0.0017(19)
C11 0.016(2) 0.022(3) 0.029(2) 0.0030(19) 0.0039(17) -0.0029(19)
C12 0.016(2) 0.020(2) 0.018(2) -0.0025(18) 0.0071(17) -0.0039(19)
C13 0.027(3) 0.014(2) 0.023(2) -0.0060(18) 0.0102(19) -0.0027(19)
C14 0.027(3) 0.027(3) 0.018(2) -0.008(2) 0.0087(18) -0.001(2)
C15 0.025(3) 0.024(3) 0.034(3) -0.002(2) 0.019(2) 0.008(2)
C16 0.014(2) 0.020(2) 0.016(2) 0.0032(18) 0.0039(16) 0.0025(18)
C17 0.017(2) 0.015(2) 0.0106(19) -0.0035(17) 0.0044(16) -0.0017(18)
C18 0.015(2) 0.015(2) 0.020(2) 0.0020(18) 0.0010(17) -0.0022(18)
C19 0.028(3) 0.012(2) 0.016(2) 0.0007(17) -0.0032(18) 0.001(2)
C20 0.032(3) 0.016(2) 0.014(2) -0.0002(18) 0.0069(19) -0.006(2)
C21 0.020(2) 0.013(2) 0.021(2) -0.0007(18) 0.0058(18) -0.0028(19)
C22 0.017(2) 0.015(2) 0.0101(19) -0.0002(17) 0.0000(16) 0.0003(18)
C23 0.018(2) 0.017(2) 0.014(2) 0.0010(17) 0.0054(17) 0.0006(18)
C24 0.007(2) 0.027(3) 0.018(2) 0.0009(19) -0.0002(16) -0.0040(19)
C25 0.028(3) 0.036(3) 0.022(2) -0.005(2) 0.0080(19) -0.007(2)
C26 0.015(2) 0.035(3) 0.023(2) -0.005(2) 0.0034(17) -0.008(2)
C27 0.017(2) 0.043(3) 0.017(2) 0.005(2) -0.0023(16) -0.004(2)
C28 0.017(2) 0.018(2) 0.015(2) 0.0026(17) 0.0047(16) 0.0021(18)
C29 0.017(2) 0.026(3) 0.022(2) -0.0050(19) 0.0054(17) -0.002(2)
C30 0.028(3) 0.023(3) 0.031(2) 0.004(2) 0.015(2) 0.003(2)
C31 0.017(2) 0.029(3) 0.021(2) 0.0030(19) 0.0074(17) 0.0024(19)
B1 0.016(3) 0.017(3) 0.012(2) -0.005(2) 0.0027(18) -0.005(2)

loop_
_atom_type_symbol
_atom_type_description
_atom_type_scat_dispersion_real
_atom_type_scat_dispersion_imag
_atom_type_scat_source
C C 0.0033 0.0016 'International Tables Vol C Tables 4.2.6.8 and 6.1.1.4'
H H 0.0000 0.0000 'International Tables Vol C Tables 4.2.6.8 and 6.1.1.4'
B B 0.0013 0.0007 'International Tables Vol C Tables 4.2.6.8 and 6.1.1.4'
N N 0.0061 0.0033 'International Tables Vol C Tables 4.2.6.8 and 6.1.1.4'
P P 0.1023 0.0942 'International Tables Vol C Tables 4.2.6.8 and 6.1.1.4'
Pd Pd -0.9988 1.0072 'International Tables Vol C Tables 4.2.6.8 and 6.1.1.4'

loop_
_geom_angle_atom_site_label_1
_geom_angle_atom_site_label_2
_geom_angle_atom_site_label_3
_geom_angle
_geom_angle_site_symmetry_1
_geom_angle_site_symmetry_3
_geom_angle_publ_flag
P2 Pd1 P1 153.77(4) . . ?
C1 Pd1 P1 108.72(9) . . ?
C1 Pd1 P2 97.33(9) . . ?
B1 Pd1 P1 76.60(12) . . ?
B1 Pd1 P2 77.27(12) . . ?
B1 Pd1 C1 174.32(15) . . ?
C8 P1 Pd1 119.72(12) . . ?
C8 P1 C16 101.93(17) . . ?
C12 P1 Pd1 109.93(13) . . ?
C12 P1 C8 112.71(16) . . ?
C12 P1 C16 102.22(17) . . ?
C16 P1 Pd1 108.43(11) . . ?
C23 P2 Pd1 108.44(12) . . ?
C23 P2 C24 102.24(17) . . ?
C23 P2 C28 101.60(16) . . ?
C24 P2 Pd1 117.60(11) . . ?
C28 P2 Pd1 111.89(12) . . ?
C28 P2 C24 113.15(17) . . ?
C17 N1 C16 129.5(3) . . ?
C17 N1 B1 109.8(3) . . ?
B1 N1 C16 120.6(3) . . ?
C22 N2 C23 129.1(3) . . ?
C22 N2 B1 108.7(3) . . ?
C23 N2 B1 121.7(3) . . ?
Pd1 C1 H1A 105.4 . . ?
Pd1 C1 H1B 105.4 . . ?
H1A C1 H1B 106.0 . . ?
C2 C1 Pd1 127.7(2) . . ?
C2 C1 H1A 105.4 . . ?
C2 C1 H1B 105.4 . . ?
C3 C2 C1 122.7(4) . . ?
C7 C2 C1 122.1(3) . . ?
C7 C2 C3 115.2(4) . . ?
C2 C3 H3 119.1 . . ?
C4 C3 C2 121.9(4) . . ?
C4 C3 H3 119.1 . . ?
C3 C4 H4 119.3 . . ?
C5 C4 C3 121.4(4) . . ?
C5 C4 H4 119.3 . . ?
C4 C5 H5 120.8 . . ?
C4 C5 C6 118.3(4) . . ?
C6 C5 H5 120.8 . . ?
C5 C6 H6 119.7 . . ?
C7 C6 C5 120.5(4) . . ?
C7 C6 H6 119.7 . . ?
C2 C7 H7 118.7 . . ?
C6 C7 C2 122.7(4) . . ?
C6 C7 H7 118.7 . . ?
C9 C8 P1 103.5(2) . . ?
C10 C8 P1 111.6(2) . . ?
C10 C8 C9 108.8(3) . . ?
C11 C8 P1 114.4(3) . . ?
C11 C8 C9 109.2(3) . . ?
C11 C8 C10 109.0(3) . . ?
C8 C9 H9A 109.5 . . ?
C8 C9 H9B 109.5 . . ?
C8 C9 H9C 109.5 . . ?
H9A C9 H9B 109.5 . . ?
H9A C9 H9C 109.5 . . ?
H9B C9 H9C 109.5 . . ?
C8 C10 H10A 109.5 . . ?
C8 C10 H10B 109.5 . . ?
C8 C10 H10C 109.5 . . ?
H10A C10 H10B 109.5 . . ?
H10A C10 H10C 109.5 . . ?
H10B C10 H10C 109.5 . . ?
C8 C11 H11A 109.5 . . ?
C8 C11 H11B 109.5 . . ?
C8 C11 H11C 109.5 . . ?
H11A C11 H11B 109.5 . . ?
H11A C11 H11C 109.5 . . ?
H11B C11 H11C 109.5 . . ?
C13 C12 P1 106.4(2) . . ?
C13 C12 C14 107.2(3) . . ?
C14 C12 P1 108.7(3) . . ?
C15 C12 P1 114.7(3) . . ?
C15 C12 C13 109.4(3) . . ?
C15 C12 C14 110.0(3) . . ?
C12 C13 H13A 109.5 . . ?
C12 C13 H13B 109.5 . . ?
C12 C13 H13C 109.5 . . ?
H13A C13 H13B 109.5 . . ?
H13A C13 H13C 109.5 . . ?
H13B C13 H13C 109.5 . . ?
C12 C14 H14A 109.5 . . ?
C12 C14 H14B 109.5 . . ?
C12 C14 H14C 109.5 . . ?
H14A C14 H14B 109.5 . . ?
H14A C14 H14C 109.5 . . ?
H14B C14 H14C 109.5 . . ?
C12 C15 H15A 109.5 . . ?
C12 C15 H15B 109.5 . . ?
C12 C15 H15C 109.5 . . ?
H15A C15 H15B 109.5 . . ?
H15A C15 H15C 109.5 . . ?
H15B C15 H15C 109.5 . . ?
P1 C16 H16A 110.9 . . ?
P1 C16 H16B 110.9 . . ?
N1 C16 P1 104.2(2) . . ?
N1 C16 H16A 110.9 . . ?
N1 C16 H16B 110.9 . . ?
H16A C16 H16B 108.9 . . ?
N1 C17 C22 107.4(3) . . ?
C18 C17 N1 131.7(3) . . ?
C18 C17 C22 120.9(3) . . ?
C17 C18 H18 121.1 . . ?
C17 C18 C19 117.9(4) . . ?
C19 C18 H18 121.1 . . ?
C18 C19 H19 119.4 . . ?
C18 C19 C20 121.2(4) . . ?
C20 C19 H19 119.4 . . ?
C19 C20 H20 119.1 . . ?
C21 C20 C19 121.9(4) . . ?
C21 C20 H20 119.1 . . ?
C20 C21 H21 121.5 . . ?
C20 C21 C22 116.9(4) . . ?
C22 C21 H21 121.5 . . ?
N2 C22 C17 108.5(3) . . ?
C21 C22 N2 130.4(4) . . ?
C21 C22 C17 121.1(3) . . ?
P2 C23 H23A 111.0 . . ?
P2 C23 H23B 111.0 . . ?
N2 C23 P2 103.7(2) . . ?
N2 C23 H23A 111.0 . . ?
N2 C23 H23B 111.0 . . ?
H23A C23 H23B 109.0 . . ?
C25 C24 P2 104.5(3) . . ?
C26 C24 P2 114.9(2) . . ?
C26 C24 C25 108.2(3) . . ?
C27 C24 P2 111.4(3) . . ?
C27 C24 C25 109.2(3) . . ?
C27 C24 C26 108.5(3) . . ?
C24 C25 H25A 109.5 . . ?
C24 C25 H25B 109.5 . . ?
C24 C25 H25C 109.5 . . ?
H25A C25 H25B 109.5 . . ?
H25A C25 H25C 109.5 . . ?
H25B C25 H25C 109.5 . . ?
C24 C26 H26A 109.5 . . ?
C24 C26 H26B 109.5 . . ?
C24 C26 H26C 109.5 . . ?
H26A C26 H26B 109.5 . . ?
H26A C26 H26C 109.5 . . ?
H26B C26 H26C 109.5 . . ?
C24 C27 H27A 109.5 . . ?
C24 C27 H27B 109.5 . . ?
C24 C27 H27C 109.5 . . ?
H27A C27 H27B 109.5 . . ?
H27A C27 H27C 109.5 . . ?
H27B C27 H27C 109.5 . . ?
C29 C28 P2 107.6(2) . . ?
C30 C28 P2 109.8(2) . . ?
C30 C28 C29 106.8(3) . . ?
C31 C28 P2 113.8(3) . . ?
C31 C28 C29 109.2(3) . . ?
C31 C28 C30 109.3(3) . . ?
C28 C29 H29A 109.5 . . ?
C28 C29 H29B 109.5 . . ?
C28 C29 H29C 109.5 . . ?
H29A C29 H29B 109.5 . . ?
H29A C29 H29C 109.5 . . ?
H29B C29 H29C 109.5 . . ?
C28 C30 H30A 109.5 . . ?
C28 C30 H30B 109.5 . . ?
C28 C30 H30C 109.5 . . ?
H30A C30 H30B 109.5 . . ?
H30A C30 H30C 109.5 . . ?
H30B C30 H30C 109.5 . . ?
C28 C31 H31A 109.5 . . ?
C28 C31 H31B 109.5 . . ?
C28 C31 H31C 109.5 . . ?
H31A C31 H31B 109.5 . . ?
H31A C31 H31C 109.5 . . ?
H31B C31 H31C 109.5 . . ?
N1 B1 Pd1 128.2(3) . . ?
N1 B1 N2 105.6(3) . . ?
N2 B1 Pd1 126.2(3) . . ?

loop_
_geom_bond_atom_site_label_1
_geom_bond_atom_site_label_2
_geom_bond_distance
_geom_bond_site_symmetry_2
_geom_bond_publ_flag
Pd1 P1 2.3429(10) . ?
Pd1 P2 2.3407(10) . ?
Pd1 C1 2.260(3) . ?
Pd1 B1 2.032(4) . ?
P1 C8 1.889(4) . ?
P1 C12 1.889(4) . ?
P1 C16 1.892(3) . ?
P2 C23 1.878(4) . ?
P2 C24 1.896(4) . ?
P2 C28 1.887(4) . ?
N1 C16 1.443(4) . ?
N1 C17 1.411(4) . ?
N1 B1 1.434(5) . ?
N2 C22 1.411(4) . ?
N2 C23 1.439(4) . ?
N2 B1 1.446(5) . ?
C1 H1A 0.9900 . ?
C1 H1B 0.9900 . ?
C1 C2 1.477(5) . ?
C2 C3 1.419(4) . ?
C2 C7 1.415(5) . ?
C3 H3 0.9500 . ?
C3 C4 1.392(5) . ?
C4 H4 0.9500 . ?
C4 C5 1.383(5) . ?
C5 H5 0.9500 . ?
C5 C6 1.398(5) . ?
C6 H6 0.9500 . ?
C6 C7 1.387(5) . ?
C7 H7 0.9500 . ?
C8 C9 1.549(5) . ?
C8 C10 1.547(4) . ?
C8 C11 1.525(5) . ?
C9 H9A 0.9800 . ?
C9 H9B 0.9800 . ?
C9 H9C 0.9800 . ?
C10 H10A 0.9800 . ?
C10 H10B 0.9800 . ?
C10 H10C 0.9800 . ?
C11 H11A 0.9800 . ?
C11 H11B 0.9800 . ?
C11 H11C 0.9800 . ?
C12 C13 1.539(5) . ?
C12 C14 1.542(5) . ?
C12 C15 1.535(5) . ?
C13 H13A 0.9800 . ?
C13 H13B 0.9800 . ?
C13 H13C 0.9800 . ?
C14 H14A 0.9800 . ?
C14 H14B 0.9800 . ?
C14 H14C 0.9800 . ?
C15 H15A 0.9800 . ?
C15 H15B 0.9800 . ?
C15 H15C 0.9800 . ?
C16 H16A 0.9900 . ?
C16 H16B 0.9900 . ?
C17 C18 1.382(5) . ?
C17 C22 1.424(5) . ?
C18 H18 0.9500 . ?
C18 C19 1.398(5) . ?
C19 H19 0.9500 . ?
C19 C20 1.400(5) . ?
C20 H20 0.9500 . ?
C20 C21 1.392(5) . ?
C21 H21 0.9500 . ?
C21 C22 1.403(5) . ?
C23 H23A 0.9900 . ?
C23 H23B 0.9900 . ?
C24 C25 1.553(5) . ?
C24 C26 1.553(5) . ?
C24 C27 1.550(5) . ?
C25 H25A 0.9800 . ?
C25 H25B 0.9800 . ?
C25 H25C 0.9800 . ?
C26 H26A 0.9800 . ?
C26 H26B 0.9800 . ?
C26 H26C 0.9800 . ?
C27 H27A 0.9800 . ?
C27 H27B 0.9800 . ?
C27 H27C 0.9800 . ?
C28 C29 1.551(5) . ?
C28 C30 1.542(5) . ?
C28 C31 1.532(5) . ?
C29 H29A 0.9800 . ?
C29 H29B 0.9800 . ?
C29 H29C 0.9800 . ?
C30 H30A 0.9800 . ?
C30 H30B 0.9800 . ?
C30 H30C 0.9800 . ?
C31 H31A 0.9800 . ?
C31 H31B 0.9800 . ?
C31 H31C 0.9800 . ?

loop_
_geom_torsion_atom_site_label_1
_geom_torsion_atom_site_label_2
_geom_torsion_atom_site_label_3
_geom_torsion_atom_site_label_4
_geom_torsion
_geom_torsion_site_symmetry_1
_geom_torsion_site_symmetry_2
_geom_torsion_site_symmetry_3
_geom_torsion_site_symmetry_4
_geom_torsion_publ_flag
Pd1 P1 C8 C9 -35.6(3) . . . . ?
Pd1 P1 C8 C10 81.3(3) . . . . ?
Pd1 P1 C8 C11 -154.3(2) . . . . ?
Pd1 P1 C12 C13 59.6(3) . . . . ?
Pd1 P1 C12 C14 -55.6(3) . . . . ?
Pd1 P1 C12 C15 -179.3(2) . . . . ?
Pd1 P1 C16 N1 -14.5(3) . . . . ?
Pd1 P2 C23 N2 -16.6(2) . . . . ?
Pd1 P2 C24 C25 -38.8(3) . . . . ?
Pd1 P2 C24 C26 -157.1(2) . . . . ?
Pd1 P2 C24 C27 78.9(3) . . . . ?
Pd1 P2 C28 C29 63.7(2) . . . . ?
Pd1 P2 C28 C30 -52.2(3) . . . . ?
Pd1 P2 C28 C31 -175.1(2) . . . . ?
Pd1 C1 C2 C3 -106.9(4) . . . . ?
Pd1 C1 C2 C7 73.5(5) . . . . ?
N1 C17 C18 C19 -178.2(3) . . . . ?
N1 C17 C22 N2 -1.5(4) . . . . ?
N1 C17 C22 C21 178.2(3) . . . . ?
C1 C2 C3 C4 -179.5(4) . . . . ?
C1 C2 C7 C6 -179.0(4) . . . . ?
C2 C3 C4 C5 -1.8(6) . . . . ?
C3 C2 C7 C6 1.4(6) . . . . ?
C3 C4 C5 C6 2.0(6) . . . . ?
C4 C5 C6 C7 -0.5(6) . . . . ?
C5 C6 C7 C2 -1.2(6) . . . . ?
C7 C2 C3 C4 0.1(6) . . . . ?
C8 P1 C12 C13 -164.1(2) . . . . ?
C8 P1 C12 C14 80.7(3) . . . . ?
C8 P1 C12 C15 -42.9(3) . . . . ?
C8 P1 C16 N1 -141.7(2) . . . . ?
C12 P1 C8 C9 -167.2(2) . . . . ?
C12 P1 C8 C10 -50.3(3) . . . . ?
C12 P1 C8 C11 74.1(3) . . . . ?
C12 P1 C16 N1 101.6(2) . . . . ?
C16 P1 C8 C9 83.9(3) . . . . ?
C16 P1 C8 C10 -159.2(3) . . . . ?
C16 P1 C8 C11 -34.8(3) . . . . ?
C16 P1 C12 C13 -55.4(3) . . . . ?
C16 P1 C12 C14 -170.6(2) . . . . ?
C16 P1 C12 C15 65.7(3) . . . . ?
C16 N1 C17 C18 4.1(6) . . . . ?
C16 N1 C17 C22 -175.3(3) . . . . ?
C16 N1 B1 Pd1 -3.7(5) . . . . ?
C16 N1 B1 N2 176.6(3) . . . . ?
C17 N1 C16 P1 -172.0(3) . . . . ?
C17 N1 B1 Pd1 179.7(3) . . . . ?
C17 N1 B1 N2 -0.1(4) . . . . ?
C17 C18 C19 C20 0.4(6) . . . . ?
C18 C17 C22 N2 179.0(3) . . . . ?
C18 C17 C22 C21 -1.3(6) . . . . ?
C18 C19 C20 C21 -2.0(6) . . . . ?
C19 C20 C21 C22 1.8(6) . . . . ?
C20 C21 C22 N2 179.3(4) . . . . ?
C20 C21 C22 C17 -0.2(5) . . . . ?
C22 N2 C23 P2 -173.2(3) . . . . ?
C22 N2 B1 Pd1 179.4(3) . . . . ?
C22 N2 B1 N1 -0.8(4) . . . . ?
C22 C17 C18 C19 1.2(6) . . . . ?
C23 P2 C24 C25 79.8(3) . . . . ?
C23 P2 C24 C26 -38.5(3) . . . . ?
C23 P2 C24 C27 -162.4(2) . . . . ?
C23 P2 C28 C29 -51.8(3) . . . . ?
C23 P2 C28 C30 -167.7(3) . . . . ?
C23 P2 C28 C31 69.3(3) . . . . ?
C23 N2 C22 C17 -170.3(3) . . . . ?
C23 N2 C22 C21 10.1(6) . . . . ?
C23 N2 B1 Pd1 -8.1(5) . . . . ?
C23 N2 B1 N1 171.6(3) . . . . ?
C24 P2 C23 N2 -141.5(2) . . . . ?
C24 P2 C28 C29 -160.6(2) . . . . ?
C24 P2 C28 C30 83.4(3) . . . . ?
C24 P2 C28 C31 -39.5(3) . . . . ?
C28 P2 C23 N2 101.4(2) . . . . ?
C28 P2 C24 C25 -171.7(2) . . . . ?
C28 P2 C24 C26 69.9(3) . . . . ?
C28 P2 C24 C27 -54.0(3) . . . . ?
B1 N1 C16 P1 12.1(4) . . . . ?
B1 N1 C17 C18 -179.6(4) . . . . ?
B1 N1 C17 C22 0.9(4) . . . . ?
B1 N2 C22 C17 1.4(4) . . . . ?
B1 N2 C22 C21 -178.2(4) . . . . ?
B1 N2 C23 P2 16.1(4) . . . . ?
